data_1563160
loop_
_publ_author_name
'Tan, Jin-Fay'
'Bormann, Carl Thomas'
'Severin, Kay'
'Cramer, Nicolai'

_publ_section_title
;
 Alkynyl Triazenes Enable Divergent Syntheses of 2-Pyrones
;
_journal_name_full 'Chemical Science'
_journal_paper_doi 10.1039/D1SC02583J
_journal_year 2021
_chemical_formula_moiety 'C17 H10 Cl F O2'
_chemical_formula_sum 'C17 H10 Cl F O2'
_chemical_formula_weight 300.70
_space_group_crystal_system monoclinic
_space_group_IT_number 14
_space_group_name_Hall '-P 2yn'
_space_group_name_H-M_alt 'P 1 21/n 1'
_atom_sites_solution_hydrogens geom
_atom_sites_solution_primary dual
_atom_sites_solution_secondary difmap
_audit_creation_date 2020-11-11
_audit_creation_method
;
Olex2 1.3
(compiled 2020.07.31 svn.rc2a77460 for OlexSys, GUI svn.r6145)
;
_audit_update_record
;
2021-04-06 deposited with the CCDC.	2021-06-04 downloaded from the CCDC.
;
_cell_angle_alpha 90
_cell_angle_beta 92.745(3)
_cell_angle_gamma 90
_cell_formula_units_Z 4
_cell_length_a 5.82517(17)
_cell_length_b 19.3273(5)
_cell_length_c 11.7017(3)
_cell_measurement_reflns_used 10067
_cell_measurement_temperature 140.00(10)
_cell_measurement_theta_max 72.6510
_cell_measurement_theta_min 4.4090
_cell_volume 1315.92(6)
_computing_cell_refinement 'CrysAlisPro 1.171.41.89a (Rigaku OD, 2020)'
_computing_data_collection 'CrysAlisPro 1.171.41.89a (Rigaku OD, 2020)'
_computing_data_reduction 'CrysAlisPro 1.171.41.89a (Rigaku OD, 2020)'
_computing_molecular_graphics 'Olex2 1.3 (Dolomanov et al., 2009)'
_computing_publication_material 'Olex2 1.3 (Dolomanov et al., 2009)'
_computing_structure_refinement 'ShelXL 2018/3 (Sheldrick, 2015)'
_computing_structure_solution 'ShelXT 2018/2 (Sheldrick, 2015)'
_diffrn_ambient_environment N~2~
_diffrn_ambient_temperature 140.00(10)
_diffrn_detector 'CCD plate'
_diffrn_detector_area_resol_mean 5.2817
_diffrn_detector_type AtlasS2
_diffrn_measured_fraction_theta_full 1.000
_diffrn_measured_fraction_theta_max 0.994
_diffrn_measurement_details
;
List of Runs (angles in degrees, time in seconds):

  # Type    Start    End  Width  t~exp~   \w     \q     \k     \f   Frames
#--------------------------------------------------------------------------
  1  \w    -95.00 -59.00   1.00    2.00    --  -40.66 -71.00  45.00   36
  2  \w    -38.00 -11.00   1.00    2.00    --  -40.66 -71.00  45.00   27
  3  \w     10.00  69.00   1.00    2.00    --   40.66  71.00 176.00   59
  4  \w    113.00 140.00   1.00    8.00    --  105.15  71.00 176.00   27
  5  \w     76.00 103.00   1.00    8.00    --  105.15  71.00 176.00   27
  6  \w     53.00 121.00   1.00    8.00    --  105.15 -71.00  45.00   68
  7  \w     -3.00  22.00   1.00    2.00    --   34.00  89.00  67.48   25
  8  \w      2.00  27.00   1.00    2.00    --   38.00  88.00 -47.06   25
  9  \w   -114.00 -16.00   1.00    2.00    --  -40.66 -38.00  60.00   98
 10  \w    -70.00  32.00   1.00    2.00    --  -40.66  71.00 176.00  102
 11  \w    -18.00  56.00   1.00    2.00    --   40.66 -71.00  45.00   74
 12  \w     27.00  95.00   1.00    2.00    --   40.66-125.00 -30.00   68
 13  \w     84.00 115.00   1.00    2.00    --   40.66  71.00 176.00   31
 14  \w     13.00  38.00   1.00    2.00    --   46.00  82.00 138.73   25
 15  \w     16.00  41.00   1.00    2.00    --   50.00  82.00  -7.66   25
 16  \w     16.00  41.00   1.00    2.00    --   50.00  81.00  82.71   25
 17  \w     16.00  41.00   1.00    2.00    --   50.00  82.00 -74.34   25
 18  \w     16.00  42.00   1.00    2.00    --   50.00  81.00-178.86   26
 19  \w     26.00  58.00   1.00    2.00    --   58.00  73.00-123.00   32
 20  \w     34.00  64.00   1.00    2.00    --   58.00  71.00 113.05   30
 21  \w     98.00 132.00   1.00    2.00    --   58.00  71.00 113.05   34
 22  \w     39.00 110.00   1.00    2.00    --   66.00  73.00  25.16   71
 23  \w    102.00 127.00   1.00    2.00    --   66.00  72.00  80.97   25
 24  \w     38.00 101.00   1.00    2.00    --   66.00  73.00 -53.00   63
 25  \w     35.00  75.00   1.00    2.00    --   66.00  72.00  80.97   40
 26  \w     38.00 101.00   1.00    2.00    --   70.00  73.00 -83.24   63
 27  \w     38.00  65.00   1.00    2.00    --   70.00  74.00 157.79   27
 28  \w     39.00  73.00   1.00    2.00    --   70.00  73.00  -7.86   34
 29  \w     48.00  93.00   1.00    8.00    --   78.00  69.00-133.62   45
 30  \w     50.00  76.00   1.00    8.00    --   82.00  74.00-164.53   26
 31  \w     52.00  78.00   1.00    8.00    --   82.00  64.00 172.68   26
 32  \w     59.00  85.00   1.00    8.00    --   86.00  52.00 141.36   26
 33  \w     76.00 174.00   1.00    8.00    --  105.15  61.00 -90.00   98
 34  \w     99.00 136.00   1.00    8.00    --  105.15 178.00  60.00   37
 35  \w     76.00 177.00   1.00    8.00    --  105.15  61.00  90.00  101
 36  \w     76.00 106.00   1.00    8.00    --  105.15  61.00  60.00   30
 37  \w     63.00  92.00   1.00    8.00    --  105.15 178.00  60.00   29
 38  \w    120.00 177.00   1.00    8.00    --  105.15  61.00 -60.00   57
 39  \w     29.00 109.00   1.00    8.00    --  105.15-111.00  60.00   80
 40  \w     76.00 104.00   1.00    8.00    --  105.15  61.00 -60.00   28
 41  \w     31.00 109.00   1.00    8.00    --  105.15-111.00-150.00   78
 42  \w     77.00 175.00   1.00    8.00    --  105.15  61.00-150.00   98
 43  \w    121.00 157.00   1.00    8.00    --  105.15  61.00  30.00   36
 44  \w     79.00 119.00   1.00    8.00    --  105.15  61.00 120.00   40
 45  \w     77.00 104.00   1.00    8.00    --  105.15  61.00  30.00   27
 46  \w     64.00 146.00   1.00    8.00    --  105.15 178.00  90.00   82
 47  \w     79.00 162.00   1.00    8.00    --  105.15  61.00 150.00   83
 48  \w    128.00 176.00   1.00    8.00    --  105.15  61.00-120.00   48
 49  \w     76.00 103.00   1.00    8.00    --  105.15  61.00-120.00   27
 50  \w     76.00 145.00   1.00    8.00    --  105.15  61.00 -30.00   69
 51  \w     76.00 165.00   1.00    8.00    --  105.15  61.00   0.00   89
 52  \w     69.00 108.00   1.00    8.00    --  105.15-111.00 -90.00   39
 53  \w    118.00 147.00   1.00    8.00    --  105.15  61.00  60.00   29
 54  \w     34.00 117.00   1.00    8.00    --  105.15 -45.00-180.00   83
;
_diffrn_measurement_device 'four-circle diffractometer'
_diffrn_measurement_device_type 'SuperNova, Dual, Cu at home/near, AtlasS2'
_diffrn_measurement_method '\w scans'
_diffrn_orient_matrix_type 'CrysAlisPro convention (1999,Acta A55,543-557)'
_diffrn_orient_matrix_UB_11 -0.1389651000
_diffrn_orient_matrix_UB_12 -0.0227323000
_diffrn_orient_matrix_UB_13 0.1022243000
_diffrn_orient_matrix_UB_21 -0.1713934000
_diffrn_orient_matrix_UB_22 0.0594857000
_diffrn_orient_matrix_UB_23 -0.0248949000
_diffrn_orient_matrix_UB_31 -0.1463021000
_diffrn_orient_matrix_UB_32 -0.0479447000
_diffrn_orient_matrix_UB_33 -0.0793946000
_diffrn_radiation_monochromator mirror
_diffrn_radiation_probe x-ray
_diffrn_radiation_type 'Cu K\a'
_diffrn_radiation_wavelength 1.54184
_diffrn_reflns_av_unetI/netI 0.0226
_diffrn_reflns_Laue_measured_fraction_full 1.000
_diffrn_reflns_Laue_measured_fraction_max 0.994
_diffrn_reflns_limit_h_max 7
_diffrn_reflns_limit_h_min -7
_diffrn_reflns_limit_k_max 23
_diffrn_reflns_limit_k_min -23
_diffrn_reflns_limit_l_max 14
_diffrn_reflns_limit_l_min -14
_diffrn_reflns_number 3810
_diffrn_reflns_point_group_measured_fraction_full 1.000
_diffrn_reflns_point_group_measured_fraction_max 0.994
_diffrn_reflns_theta_full 67.684
_diffrn_reflns_theta_max 72.602
_diffrn_reflns_theta_min 4.421
_diffrn_source 'micro-focus sealed X-ray tube'
_diffrn_source_type 'SuperNova (Cu) X-ray Source'
_exptl_absorpt_coefficient_mu 2.700
_exptl_absorpt_correction_T_max 1.000
_exptl_absorpt_correction_T_min 0.405
_exptl_absorpt_correction_type gaussian
_exptl_absorpt_process_details
;
 CrysAlisPro 1.171.41.89a (Rigaku Oxford Diffraction, 2020)
 Numerical absorption correction based on Gaussian integration over
 a multifaceted crystal model.
 Empirical absorption correction using spherical harmonics
 as implemented in SCALE3 ABSPACK scaling algorithm
;
_exptl_crystal_colour colourless
_exptl_crystal_colour_primary colourless
_exptl_crystal_density_diffrn 1.518
_exptl_crystal_description prism
_exptl_crystal_F_000 616
_exptl_crystal_size_max 0.361
_exptl_crystal_size_mid 0.069
_exptl_crystal_size_min 0.049
_refine_diff_density_max 0.214
_refine_diff_density_min -0.232
_refine_diff_density_rms 0.045
_refine_ls_extinction_method none
_refine_ls_goodness_of_fit_ref 1.043
_refine_ls_hydrogen_treatment constr
_refine_ls_matrix_type full
_refine_ls_number_parameters 191
_refine_ls_number_reflns 3810
_refine_ls_number_restraints 0
_refine_ls_restrained_S_all 1.043
_refine_ls_R_factor_all 0.0381
_refine_ls_R_factor_gt 0.0333
_refine_ls_shift/su_max 0.001
_refine_ls_shift/su_mean 0.000
_refine_ls_structure_factor_coef Fsqd
_refine_ls_weighting_details 'w=1/[\s^2^(Fo^2^)+(0.0578P)^2^+0.1151P] where P=(Fo^2^+2Fc^2^)/3'
_refine_ls_weighting_scheme calc
_refine_ls_wR_factor_gt 0.0880
_refine_ls_wR_factor_ref 0.0903
_reflns_Friedel_coverage 0.000
_reflns_number_gt 3335
_reflns_number_total 3810
_reflns_threshold_expression 'I > 2\s(I)'
_twin_special_details
;
Component 2 rotated by -179.8479\% 
around [-0.00 1.00 -0.04] (reciprocal) or [-0.02 0.99 -0.10] (direct)
;
_cod_data_source_file d1sc02583j2.cif
_cod_data_source_block jft-r292_twin_hklf5
_cod_depositor_comments
;
The following automatic conversions were performed:

data item '_exptl_absorpt_correction_type' value 'Gaussian' was
changed to 'gaussian' in accordance with the
/home/data/users/saulius/crontab/automatic-downloads/rss-feeds/RSC/lib/dictionaries/cif_core.dic
dictionary named 'cif_core.dic' version 2.4.2 last updated on
2011-04-26.

Automatic conversion script
Id: cif_fix_values 7556 2019-12-06 15:28:31Z antanas 
;
_cod_original_cell_volume 1315.92(7)
_cod_database_code 1563160
_shelx_shelxl_version_number 2018/3
_audit_contact_author 'Farzaneh Fadaei Tirani'
_chemical_oxdiff_formula 'C17 H10 Cl F O2'
_shelx_space_group_comment
;
The symmetry employed for this shelxl refinement is uniquely defined
by the following loop, which should always be used as a source of
symmetry information in preference to the above space-group names.
They are only intended as comments.
;
_shelx_estimated_absorpt_t_max 0.879
_shelx_estimated_absorpt_t_min 0.442
_olex2_refinement_description
;
1. Twinned data refinement
 Scales: 0.4948(15)
 0.5052(15)
2. Fixed Uiso
 At 1.2 times of:
  All C(H) groups
3.a Aromatic/amide H refined with riding coordinates:
 C3(H3), C7(H7), C8(H8), C10(H10), C11(H11), C13(H13), C14(H14), C15(H15),
 C16(H16), C17(H17)
;
_olex2_submission_special_instructions 'No special instructions were received'
_oxdiff_exptl_absorpt_empirical_details
;
Empirical correction (ABSPACK) includes:
- Absorption correction using spherical harmonics
- Frame scaling
;
_oxdiff_exptl_absorpt_empirical_full_max 1.778
_oxdiff_exptl_absorpt_empirical_full_min 0.539
_oxdiff_twin_integration_method simultaneous
_oxdiff_twin_items 2

loop_
_space_group_symop_operation_xyz
'x, y, z'
'-x+1/2, y+1/2, -z+1/2'
'-x, -y, -z'
'x-1/2, -y-1/2, z-1/2'

loop_
_atom_site_label
_atom_site_type_symbol
_atom_site_fract_x
_atom_site_fract_y
_atom_site_fract_z
_atom_site_U_iso_or_equiv
_atom_site_adp_type
_atom_site_occupancy
_atom_site_site_symmetry_order
_atom_site_calc_flag
_atom_site_refinement_flags_posn
_atom_site_refinement_flags_adp
_atom_site_refinement_flags_occupancy
_atom_site_disorder_assembly
_atom_site_disorder_group
Cl1 Cl 1.27754(7) 0.55485(2) 0.66220(4) 0.03238(14) Uani 1 1 d . . . . .
F1 F 0.4977(2) 0.93200(5) 0.42766(10) 0.0342(3) Uani 1 1 d . . . . .
O1 O 0.3335(2) 0.85114(6) 0.32310(11) 0.0278(3) Uani 1 1 d . . . . .
O2 O 0.1408(2) 0.77326(7) 0.21765(12) 0.0316(3) Uani 1 1 d . . . . .
C1 C 0.3051(3) 0.78285(9) 0.28120(15) 0.0243(4) Uani 1 1 d . . . . .
C2 C 0.5013(3) 0.86515(9) 0.40076(15) 0.0264(4) Uani 1 1 d . . . . .
C3 C 0.6501(3) 0.82012(9) 0.44727(15) 0.0249(4) Uani 1 1 d . . . . .
H3 H 0.759835 0.833519 0.505789 0.030 Uiso 1 1 calc R U . . .
C4 C 0.6385(3) 0.74983(8) 0.40524(14) 0.0211(3) Uani 1 1 d . . . . .
C5 C 0.4773(3) 0.73247(9) 0.32085(14) 0.0219(3) Uani 1 1 d . . . . .
C6 C 0.8012(3) 0.69971(8) 0.46163(14) 0.0198(3) Uani 1 1 d . . . . .
C7 C 0.7373(3) 0.63132(9) 0.48224(14) 0.0222(3) Uani 1 1 d . . . . .
H7 H 0.591221 0.615247 0.453997 0.027 Uiso 1 1 calc R U . . .
C8 C 0.8831(3) 0.58649(9) 0.54316(15) 0.0239(3) Uani 1 1 d . . . . .
H8 H 0.837782 0.540133 0.556985 0.029 Uiso 1 1 calc R U . . .
C9 C 1.0966(3) 0.61054(9) 0.58364(14) 0.0230(3) Uani 1 1 d . . . . .
C10 C 1.1660(3) 0.67800(9) 0.56520(14) 0.0231(3) Uani 1 1 d . . . . .
H10 H 1.312299 0.693756 0.593670 0.028 Uiso 1 1 calc R U . . .
C11 C 1.0173(3) 0.72211(9) 0.50422(14) 0.0217(3) Uani 1 1 d . . . . .
H11 H 1.063119 0.768493 0.491112 0.026 Uiso 1 1 calc R U . . .
C12 C 0.4618(3) 0.66439(9) 0.26200(14) 0.0219(3) Uani 1 1 d . . . . .
C13 C 0.2676(3) 0.62243(10) 0.26874(15) 0.0252(4) Uani 1 1 d . . . . .
H13 H 0.142565 0.637531 0.311660 0.030 Uiso 1 1 calc R U . . .
C14 C 0.2553(3) 0.55913(9) 0.21359(16) 0.0278(4) Uani 1 1 d . . . . .
H14 H 0.123433 0.530724 0.219831 0.033 Uiso 1 1 calc R U . . .
C15 C 0.4350(3) 0.53709(9) 0.14928(15) 0.0283(4) Uani 1 1 d . . . . .
H15 H 0.426030 0.493798 0.110893 0.034 Uiso 1 1 calc R U . . .
C16 C 0.6286(3) 0.57858(9) 0.14113(15) 0.0267(4) Uani 1 1 d . . . . .
H16 H 0.751837 0.563562 0.096965 0.032 Uiso 1 1 calc R U . . .
C17 C 0.6425(3) 0.64176(9) 0.19714(15) 0.0234(3) Uani 1 1 d . . . . .
H17 H 0.775505 0.669777 0.191395 0.028 Uiso 1 1 calc R U . . .

loop_
_atom_site_aniso_label
_atom_site_aniso_U_11
_atom_site_aniso_U_22
_atom_site_aniso_U_33
_atom_site_aniso_U_23
_atom_site_aniso_U_13
_atom_site_aniso_U_12
Cl1 0.0253(2) 0.0343(2) 0.0367(3) 0.00757(18) -0.00692(16) 0.00634(16)
F1 0.0402(6) 0.0221(5) 0.0404(6) -0.0008(4) 0.0029(5) 0.0076(4)
O1 0.0260(6) 0.0273(6) 0.0300(7) 0.0035(5) 0.0006(5) 0.0082(5)
O2 0.0224(6) 0.0394(7) 0.0322(7) 0.0045(5) -0.0055(5) 0.0059(5)
C1 0.0204(8) 0.0282(9) 0.0246(8) 0.0024(7) 0.0031(7) 0.0031(6)
C2 0.0282(9) 0.0238(8) 0.0275(9) 0.0000(7) 0.0054(7) 0.0028(7)
C3 0.0228(8) 0.0250(8) 0.0269(9) -0.0011(7) 0.0007(7) 0.0021(6)
C4 0.0169(7) 0.0233(8) 0.0232(8) 0.0013(6) 0.0035(6) 0.0010(6)
C5 0.0166(7) 0.0252(8) 0.0240(8) 0.0022(6) 0.0019(6) 0.0029(6)
C6 0.0169(7) 0.0238(8) 0.0188(8) -0.0009(6) 0.0012(6) 0.0022(6)
C7 0.0163(7) 0.0259(8) 0.0243(8) -0.0008(6) -0.0004(6) -0.0003(6)
C8 0.0227(8) 0.0230(8) 0.0259(8) 0.0019(6) 0.0008(6) 0.0003(6)
C9 0.0192(8) 0.0274(9) 0.0222(8) 0.0011(6) -0.0007(6) 0.0057(6)
C10 0.0166(7) 0.0291(8) 0.0236(8) -0.0021(7) -0.0001(6) 0.0006(6)
C11 0.0184(7) 0.0234(8) 0.0235(8) -0.0023(6) 0.0019(6) -0.0003(6)
C12 0.0169(7) 0.0273(8) 0.0209(8) 0.0020(6) -0.0032(6) 0.0024(6)
C13 0.0180(7) 0.0334(9) 0.0240(8) 0.0000(7) -0.0004(6) 0.0002(7)
C14 0.0218(8) 0.0316(9) 0.0296(9) 0.0010(7) -0.0032(7) -0.0037(7)
C15 0.0313(9) 0.0263(8) 0.0265(9) -0.0024(7) -0.0065(7) 0.0032(7)
C16 0.0227(8) 0.0312(9) 0.0261(9) 0.0003(7) 0.0006(7) 0.0067(7)
C17 0.0163(7) 0.0291(9) 0.0249(8) 0.0037(7) 0.0006(6) 0.0018(6)

loop_
_atom_type_symbol
_atom_type_description
_atom_type_scat_dispersion_real
_atom_type_scat_dispersion_imag
_atom_type_scat_source
C C 0.0181 0.0091 'International Tables Vol C Tables 4.2.6.8 and 6.1.1.4'
H H 0.0000 0.0000 'International Tables Vol C Tables 4.2.6.8 and 6.1.1.4'
Cl Cl 0.3639 0.7018 'International Tables Vol C Tables 4.2.6.8 and 6.1.1.4'
F F 0.0727 0.0534 'International Tables Vol C Tables 4.2.6.8 and 6.1.1.4'
O O 0.0492 0.0322 'International Tables Vol C Tables 4.2.6.8 and 6.1.1.4'

loop_
_exptl_crystal_face_index_h
_exptl_crystal_face_index_k
_exptl_crystal_face_index_l
_exptl_crystal_face_perp_dist
0 2 1 0.0369
0 -2 -1 0.0274
-1 0 0 0.2039
1 0 0 0.1533
2 -2 -1 0.1424
0 -2 1 0.0114
0 2 -1 0.0380
-1 -2 -2 0.1328
0 -1 -2 0.0312

loop_
_geom_angle_atom_site_label_1
_geom_angle_atom_site_label_2
_geom_angle_atom_site_label_3
_geom_angle
_geom_angle_site_symmetry_1
_geom_angle_site_symmetry_3
_geom_angle_publ_flag
C2 O1 C1 119.77(13) . . ?
O1 C1 C5 116.45(15) . . ?
O2 C1 O1 115.86(15) . . ?
O2 C1 C5 127.68(17) . . ?
F1 C2 O1 109.88(14) . . ?
C3 C2 F1 123.87(17) . . ?
C3 C2 O1 126.24(17) . . ?
C2 C3 H3 121.4 . . ?
C2 C3 C4 117.25(16) . . ?
C4 C3 H3 121.4 . . ?
C3 C4 C6 116.27(15) . . ?
C5 C4 C3 119.64(15) . . ?
C5 C4 C6 124.05(15) . . ?
C1 C5 C12 114.74(15) . . ?
C4 C5 C1 120.18(16) . . ?
C4 C5 C12 125.08(14) . . ?
C7 C6 C4 121.54(14) . . ?
C7 C6 C11 118.27(15) . . ?
C11 C6 C4 119.97(15) . . ?
C6 C7 H7 119.4 . . ?
C8 C7 C6 121.20(15) . . ?
C8 C7 H7 119.4 . . ?
C7 C8 H8 120.6 . . ?
C7 C8 C9 118.85(16) . . ?
C9 C8 H8 120.6 . . ?
C8 C9 Cl1 118.89(13) . . ?
C10 C9 Cl1 119.42(13) . . ?
C10 C9 C8 121.67(15) . . ?
C9 C10 H10 120.7 . . ?
C9 C10 C11 118.58(16) . . ?
C11 C10 H10 120.7 . . ?
C6 C11 H11 119.3 . . ?
C10 C11 C6 121.43(16) . . ?
C10 C11 H11 119.3 . . ?
C13 C12 C5 121.27(15) . . ?
C17 C12 C5 119.89(15) . . ?
C17 C12 C13 118.84(16) . . ?
C12 C13 H13 119.6 . . ?
C14 C13 C12 120.70(16) . . ?
C14 C13 H13 119.6 . . ?
C13 C14 H14 119.9 . . ?
C13 C14 C15 120.14(16) . . ?
C15 C14 H14 119.9 . . ?
C14 C15 H15 120.1 . . ?
C14 C15 C16 119.75(17) . . ?
C16 C15 H15 120.1 . . ?
C15 C16 H16 119.8 . . ?
C17 C16 C15 120.32(16) . . ?
C17 C16 H16 119.8 . . ?
C12 C17 H17 119.9 . . ?
C16 C17 C12 120.24(16) . . ?
C16 C17 H17 119.9 . . ?

loop_
_geom_bond_atom_site_label_1
_geom_bond_atom_site_label_2
_geom_bond_distance
_geom_bond_site_symmetry_2
_geom_bond_publ_flag
Cl1 C9 1.7383(16) . ?
F1 C2 1.330(2) . ?
O1 C1 1.415(2) . ?
O1 C2 1.330(2) . ?
O2 C1 1.198(2) . ?
C1 C5 1.458(2) . ?
C2 C3 1.327(3) . ?
C3 H3 0.9500 . ?
C3 C4 1.445(2) . ?
C4 C5 1.371(2) . ?
C4 C6 1.488(2) . ?
C5 C12 1.486(2) . ?
C6 C7 1.397(2) . ?
C6 C11 1.400(2) . ?
C7 H7 0.9500 . ?
C7 C8 1.386(2) . ?
C8 H8 0.9500 . ?
C8 C9 1.390(2) . ?
C9 C10 1.385(3) . ?
C10 H10 0.9500 . ?
C10 C11 1.388(2) . ?
C11 H11 0.9500 . ?
C12 C13 1.397(2) . ?
C12 C17 1.397(2) . ?
C13 H13 0.9500 . ?
C13 C14 1.383(3) . ?
C14 H14 0.9500 . ?
C14 C15 1.385(3) . ?
C15 H15 0.9500 . ?
C15 C16 1.391(3) . ?
C16 H16 0.9500 . ?
C16 C17 1.386(3) . ?
C17 H17 0.9500 . ?

loop_
_geom_torsion_atom_site_label_1
_geom_torsion_atom_site_label_2
_geom_torsion_atom_site_label_3
_geom_torsion_atom_site_label_4
_geom_torsion
_geom_torsion_site_symmetry_1
_geom_torsion_site_symmetry_2
_geom_torsion_site_symmetry_3
_geom_torsion_site_symmetry_4
_geom_torsion_publ_flag
Cl1 C9 C10 C11 -178.73(13) . . . . ?
F1 C2 C3 C4 -177.27(15) . . . . ?
O1 C1 C5 C4 8.0(2) . . . . ?
O1 C1 C5 C12 -171.28(13) . . . . ?
O1 C2 C3 C4 3.8(3) . . . . ?
O2 C1 C5 C4 -171.53(17) . . . . ?
O2 C1 C5 C12 9.2(3) . . . . ?
C1 O1 C2 F1 179.70(13) . . . . ?
C1 O1 C2 C3 -1.3(2) . . . . ?
C1 C5 C12 C13 -62.5(2) . . . . ?
C1 C5 C12 C17 116.60(17) . . . . ?
C2 O1 C1 O2 174.94(15) . . . . ?
C2 O1 C1 C5 -4.6(2) . . . . ?
C2 C3 C4 C5 -0.2(2) . . . . ?
C2 C3 C4 C6 -177.82(15) . . . . ?
C3 C4 C5 C1 -5.7(2) . . . . ?
C3 C4 C5 C12 173.51(15) . . . . ?
C3 C4 C6 C7 142.64(16) . . . . ?
C3 C4 C6 C11 -31.9(2) . . . . ?
C4 C5 C12 C13 118.28(19) . . . . ?
C4 C5 C12 C17 -62.6(2) . . . . ?
C4 C6 C7 C8 -174.63(15) . . . . ?
C4 C6 C11 C10 174.86(15) . . . . ?
C5 C4 C6 C7 -34.9(2) . . . . ?
C5 C4 C6 C11 150.58(16) . . . . ?
C5 C12 C13 C14 -179.97(16) . . . . ?
C5 C12 C17 C16 -179.42(15) . . . . ?
C6 C4 C5 C1 171.80(15) . . . . ?
C6 C4 C5 C12 -9.0(3) . . . . ?
C6 C7 C8 C9 -0.3(2) . . . . ?
C7 C6 C11 C10 0.2(2) . . . . ?
C7 C8 C9 Cl1 178.87(13) . . . . ?
C7 C8 C9 C10 0.4(3) . . . . ?
C8 C9 C10 C11 -0.3(3) . . . . ?
C9 C10 C11 C6 0.0(2) . . . . ?
C11 C6 C7 C8 0.0(2) . . . . ?
C12 C13 C14 C15 -1.0(3) . . . . ?
C13 C12 C17 C16 -0.3(2) . . . . ?
C13 C14 C15 C16 0.5(3) . . . . ?
C14 C15 C16 C17 0.1(3) . . . . ?
C15 C16 C17 C12 -0.2(3) . . . . ?
C17 C12 C13 C14 0.9(3) . . . . ?

loop_
_twin_individual_id
_twin_individual_mass_fraction_refined
_oxdiff_twin_reflns_isolated
_oxdiff_twin_reflns_overlapped
_twin_individual_twin_lattice_type
_twin_individual_twin_matrix_11
_twin_individual_twin_matrix_12
_twin_individual_twin_matrix_13
_twin_individual_twin_matrix_21
_twin_individual_twin_matrix_22
_twin_individual_twin_matrix_23
_twin_individual_twin_matrix_31
_twin_individual_twin_matrix_32
_twin_individual_twin_matrix_33
1 0.4948(15) 16130 4153 ref 1.0000 0.0000 0.0000 0.0000 1.0000 0.0000 0.0000 0.0000 1.0000
2 0.5052(15) 0 4153 nmt -1.0001 -0.0014 -0.0011 -0.0360 0.9928 -0.2082 0.0067 -0.0763 -0.9919

loop_
_exptl_oxdiff_crystal_face_indexfrac_h
_exptl_oxdiff_crystal_face_indexfrac_k
_exptl_oxdiff_crystal_face_indexfrac_l
_exptl_oxdiff_crystal_face_x
_exptl_oxdiff_crystal_face_y
_exptl_oxdiff_crystal_face_z
-0.0013 2.1919 0.8397 0.0362 0.1097 -0.1716
0.0013 -2.1919 -0.8397 -0.0362 -0.1097 0.1716
-0.9999 -0.0362 0.0068 0.1405 0.1690 0.1475
0.9999 0.0362 -0.0068 -0.1405 -0.1690 -0.1475
2.0010 -2.1195 -0.8532 -0.3171 -0.4478 -0.1234
0.0034 -1.7761 1.1447 0.1569 -0.1347 -0.0062
-0.0034 1.7761 -1.1447 -0.1569 0.1347 0.0062
-0.9995 -2.4360 -1.8251 0.0077 0.0718 0.4079
-0.0009 -1.4078 -1.9082 -0.1629 -0.0361 0.2191
